data_7035761
loop_
_publ_author_name
'Peng, Ye-Dong'
'Zhou, Lin-Sen'
'Chen, Li-Li'
'Ma, Lu'
'Zhao, Yue'
'Zhang, Wen-Wei'
'Zuo, Jing-Lin'

_publ_section_title
;
 Ferrocene-isocoumarin conjugated molecules: synthesis, structural
 characterization, electronic properties, and DFT-TDDFT computational
 study.
;
_journal_issue 32
_journal_name_full 'Dalton transactions (Cambridge, England : 2003)'
_journal_page_first 14465
_journal_page_last 14474
_journal_paper_doi 10.1039/c5dt02169c
_journal_volume 44
_journal_year 2015
_chemical_formula_sum 'C22 H18 Fe O4'
_chemical_formula_weight 402.21
_chemical_name_systematic
; 
 ? 
;
_space_group_IT_number 14
_symmetry_cell_setting monoclinic
_symmetry_space_group_name_Hall '-P 2ybc'
_symmetry_space_group_name_H-M 'P 1 21/c 1'
_atom_sites_solution_hydrogens geom
_atom_sites_solution_primary direct
_atom_sites_solution_secondary difmap
_audit_creation_method SHELXL-97
_audit_update_record
;
2015-04-20 deposited with the CCDC.
2015-07-13 downloaded from the CCDC.
;
_cell_angle_alpha 90.00
_cell_angle_beta 109.046(7)
_cell_angle_gamma 90.00
_cell_formula_units_Z 4
_cell_length_a 12.984(5)
_cell_length_b 7.585(3)
_cell_length_c 19.439(7)
_cell_measurement_temperature 291(2)
_cell_volume 1809.6(12)
_computing_cell_refinement SMART
_computing_data_collection 'SMART (Bruker, 2000)'
_computing_data_reduction 'SMART (Bruker, 2000)'
_computing_molecular_graphics SHELXTL
_computing_publication_material SHELXTL
_computing_structure_refinement 'SHELXL-97 (Sheldrick, 1997)'
_computing_structure_solution 'SHELXS-97 (Sheldrick, 1990)'
_diffrn_ambient_temperature 291(2)
_diffrn_measured_fraction_theta_full 0.998
_diffrn_measured_fraction_theta_max 0.998
_diffrn_measurement_device_type 'Bruker Smart Apex CCD'
_diffrn_measurement_method 'phi and omega scans'
_diffrn_radiation_monochromator graphite
_diffrn_radiation_source 'fine-focus sealed tube'
_diffrn_radiation_type MoK\a
_diffrn_radiation_wavelength 0.71073
_diffrn_reflns_av_R_equivalents 0.0391
_diffrn_reflns_av_sigmaI/netI 0.0610
_diffrn_reflns_limit_h_max 10
_diffrn_reflns_limit_h_min -16
_diffrn_reflns_limit_k_max 8
_diffrn_reflns_limit_k_min -9
_diffrn_reflns_limit_l_max 23
_diffrn_reflns_limit_l_min -20
_diffrn_reflns_number 9365
_diffrn_reflns_theta_full 26.00
_diffrn_reflns_theta_max 26.00
_diffrn_reflns_theta_min 2.22
_exptl_absorpt_coefficient_mu 0.859
_exptl_absorpt_correction_T_max 0.8336
_exptl_absorpt_correction_T_min 0.7950
_exptl_absorpt_correction_type multi-scan
_exptl_absorpt_process_details 'SADABS; Bruker, 2000'
_exptl_crystal_colour brown
_exptl_crystal_density_diffrn 1.476
_exptl_crystal_density_method 'not measured'
_exptl_crystal_description block
_exptl_crystal_F_000 832
_exptl_crystal_size_max 0.28
_exptl_crystal_size_mid 0.24
_exptl_crystal_size_min 0.22
_refine_diff_density_max 0.497
_refine_diff_density_min -0.379
_refine_diff_density_rms 0.063
_refine_ls_extinction_method none
_refine_ls_goodness_of_fit_ref 1.045
_refine_ls_hydrogen_treatment mixed
_refine_ls_matrix_type full
_refine_ls_number_parameters 246
_refine_ls_number_reflns 3544
_refine_ls_number_restraints 0
_refine_ls_restrained_S_all 1.045
_refine_ls_R_factor_all 0.0651
_refine_ls_R_factor_gt 0.0477
_refine_ls_shift/su_max 0.000
_refine_ls_shift/su_mean 0.000
_refine_ls_structure_factor_coef Fsqd
_refine_ls_weighting_details 'calc w=1/[\s^2^(Fo^2^)+(0.0300P)^2^+0.5500P] where P=(Fo^2^+2Fc^2^)/3'
_refine_ls_weighting_scheme calc
_refine_ls_wR_factor_gt 0.0857
_refine_ls_wR_factor_ref 0.0881
_reflns_number_gt 2556
_reflns_number_total 3544
_reflns_threshold_expression >2sigma(I)
_cod_data_source_file c5dt02169c2.cif
_cod_data_source_block aa
_cod_depositor_comments
;
The following automatic conversions were performed:

'_symmetry_cell_setting' value 'Monoclinic' changed to 'monoclinic'
according to
/usr/data/users/saulius/crontab/automatic-downloads/rss-feeds/RSC/lib/dictionaries/cif_core.dic
dictionary named 'cif_core.dic' version 2.4.2 from 2011-04-26.

Automatic conversion script
Id: cif_fix_values 3271 2015-04-21 07:52:19Z andrius 

 Adding full bibliography for 7035760--7035761.cif.
;
_cod_original_sg_symbol_H-M P21/c
_cod_database_code 7035761

loop_
_symmetry_equiv_pos_as_xyz
'x, y, z'
'-x, y+1/2, -z+1/2'
'-x, -y, -z'
'x, -y-1/2, z-1/2'

loop_
_atom_site_label
_atom_site_type_symbol
_atom_site_fract_x
_atom_site_fract_y
_atom_site_fract_z
_atom_site_U_iso_or_equiv
_atom_site_adp_type
_atom_site_occupancy
_atom_site_symmetry_multiplicity
_atom_site_calc_flag
_atom_site_refinement_flags
C1 C 0.2607(2) 0.1606(4) 0.87806(16) 0.0373(7) Uani 1 1 d .
C2 C 0.2131(2) 0.1192(4) 0.80373(16) 0.0413(7) Uani 1 1 d .
H2 H 0.1501 0.0422 0.7825 0.050 Uiso 1 1 calc R
C3 C 0.2719(3) 0.2114(4) 0.76530(19) 0.0482(8) Uani 1 1 d .
H3 H 0.2576 0.2080 0.7126 0.058 Uiso 1 1 calc R
C4 C 0.3551(3) 0.3050(4) 0.81559(18) 0.0489(8) Uani 1 1 d .
H4 H 0.4094 0.3778 0.8038 0.059 Uiso 1 1 calc R
C5 C 0.3507(3) 0.2764(4) 0.88596(19) 0.0485(8) Uani 1 1 d .
H5 H 0.3991 0.3272 0.9314 0.058 Uiso 1 1 calc R
C6 C 0.4239(3) -0.1766(4) 0.89874(18) 0.0492(8) Uani 1 1 d .
H6 H 0.4004 -0.2166 0.9392 0.059 Uiso 1 1 calc R
C7 C 0.5113(3) -0.0685(5) 0.90511(18) 0.0473(8) Uani 1 1 d .
H7 H 0.5609 -0.0190 0.9504 0.057 Uiso 1 1 calc R
C8 C 0.5159(3) -0.0399(5) 0.83489(18) 0.0500(8) Uani 1 1 d .
H8 H 0.5699 0.0319 0.8223 0.060 Uiso 1 1 calc R
C9 C 0.4303(3) -0.1360(4) 0.78594(18) 0.0476(8) Uani 1 1 d .
H9 H 0.4138 -0.1421 0.7331 0.057 Uiso 1 1 calc R
C10 C 0.3735(3) -0.2210(4) 0.82550(18) 0.0487(8) Uani 1 1 d .
H10 H 0.3098 -0.2976 0.8059 0.058 Uiso 1 1 calc R
C11 C 0.2262(2) 0.0987(4) 0.93638(15) 0.0335(6) Uani 1 1 d .
C12 C 0.1982(2) 0.0466(4) 0.98528(15) 0.0352(6) Uani 1 1 d .
C13 C 0.1624(3) -0.0014(4) 1.04535(15) 0.0376(7) Uani 1 1 d .
C14 C 0.0983(2) 0.1219(4) 1.06649(15) 0.0326(6) Uani 1 1 d .
H14 H 0.0810 0.2285 1.0418 0.039 Uiso 1 1 calc R
C15 C 0.0603(2) 0.0868(4) 1.12370(14) 0.0323(6) Uani 1 1 d .
C16 C 0.0843(2) -0.0732(4) 1.15981(16) 0.0397(7) Uani 1 1 d .
H16 H 0.0584 -0.0977 1.1981 0.048 Uiso 1 1 calc R
C17 C 0.1462(3) -0.1951(4) 1.13900(16) 0.0439(8) Uani 1 1 d .
H17 H 0.1626 -0.3020 1.1636 0.053 Uiso 1 1 calc R
C18 C 0.1846(2) -0.1612(4) 1.08208(14) 0.0338(6) Uani 1 1 d .
C19 C 0.2541(3) -0.2954(4) 1.06138(18) 0.0442(7) Uani 1 1 d .
C20 C 0.3431(3) -0.5664(5) 1.08978(18) 0.0512(9) Uani 1 1 d .
H20A H 0.3052 -0.6307 1.0464 0.077 Uiso 1 1 calc R
H20B H 0.3654 -0.6460 1.1304 0.077 Uiso 1 1 calc R
H20C H 0.4061 -0.5106 1.0840 0.077 Uiso 1 1 calc R
C21 C -0.0065(2) 0.2177(4) 1.14782(16) 0.0361(7) Uani 1 1 d .
C22 C -0.0944(3) 0.4944(4) 1.12444(18) 0.0474(8) Uani 1 1 d .
H22A H -0.1611 0.4414 1.1253 0.071 Uiso 1 1 calc R
H22B H -0.1104 0.5869 1.0888 0.071 Uiso 1 1 calc R
H22C H -0.0560 0.5424 1.1715 0.071 Uiso 1 1 calc R
Fe1 Fe 0.37138(3) 0.04398(5) 0.83987(2) 0.03087(12) Uani 1 1 d .
O1 O 0.27238(19) -0.4350(3) 1.10262(12) 0.0527(6) Uani 1 1 d .
O2 O 0.29079(19) -0.2822(3) 1.01358(13) 0.0559(6) Uani 1 1 d .
O3 O -0.02713(19) 0.3617(3) 1.10586(12) 0.0540(6) Uani 1 1 d .
O4 O -0.03648(18) 0.1990(3) 1.19958(11) 0.0500(6) Uani 1 1 d .

loop_
_atom_site_aniso_label
_atom_site_aniso_U_11
_atom_site_aniso_U_22
_atom_site_aniso_U_33
_atom_site_aniso_U_23
_atom_site_aniso_U_13
_atom_site_aniso_U_12
C1 0.0361(16) 0.0371(17) 0.0406(16) 0.0081(13) 0.0150(13) 0.0165(13)
C2 0.0364(17) 0.0505(19) 0.0384(16) 0.0102(14) 0.0139(13) 0.0175(14)
C3 0.0502(19) 0.047(2) 0.0499(19) 0.0183(16) 0.0201(15) 0.0165(16)
C4 0.058(2) 0.0360(18) 0.056(2) 0.0083(15) 0.0220(17) 0.0136(16)
C5 0.055(2) 0.0336(17) 0.062(2) -0.0029(16) 0.0253(16) 0.0025(15)
C6 0.0478(19) 0.049(2) 0.0490(19) 0.0126(16) 0.0138(15) 0.0197(16)
C7 0.0386(17) 0.052(2) 0.0464(18) 0.0033(16) 0.0067(14) 0.0169(15)
C8 0.0361(16) 0.057(2) 0.059(2) 0.0062(19) 0.0174(15) 0.0185(16)
C9 0.0546(19) 0.0499(19) 0.0434(18) -0.0040(16) 0.0230(15) 0.0159(17)
C10 0.0541(19) 0.0316(16) 0.056(2) -0.0057(15) 0.0121(17) 0.0105(15)
C11 0.0325(14) 0.0372(17) 0.0374(15) 0.0048(12) 0.0203(12) 0.0151(12)
C12 0.0352(15) 0.0339(16) 0.0380(15) 0.0017(13) 0.0142(12) 0.0040(13)
C13 0.0525(18) 0.0325(17) 0.0273(14) -0.0001(11) 0.0122(13) 0.0039(13)
C14 0.0316(14) 0.0354(15) 0.0326(15) 0.0031(12) 0.0128(12) 0.0000(12)
C15 0.0306(14) 0.0371(16) 0.0292(14) -0.0023(11) 0.0100(11) 0.0002(12)
C16 0.0490(17) 0.0383(17) 0.0344(15) 0.0053(13) 0.0172(13) 0.0011(14)
C17 0.054(2) 0.0397(18) 0.0397(17) 0.0084(14) 0.0182(15) 0.0065(15)
C18 0.0374(16) 0.0337(16) 0.0280(14) -0.0004(12) 0.0076(12) -0.0007(12)
C19 0.0515(19) 0.0359(18) 0.0428(18) -0.0015(15) 0.0120(15) 0.0035(15)
C20 0.0476(19) 0.050(2) 0.054(2) 0.0097(16) 0.0146(15) 0.0169(16)
C21 0.0327(15) 0.0361(17) 0.0393(17) -0.0038(13) 0.0113(13) 0.0008(13)
C22 0.0497(19) 0.0412(19) 0.0515(19) 0.0050(14) 0.0167(15) 0.0101(14)
Fe1 0.0316(2) 0.0353(2) 0.0312(2) 0.00481(19) 0.01778(16) 0.00945(19)
O1 0.0580(14) 0.0448(14) 0.0550(14) 0.0122(12) 0.0178(11) 0.0152(12)
O2 0.0571(14) 0.0555(15) 0.0585(15) 0.0169(12) 0.0236(12) 0.0228(12)
O3 0.0556(14) 0.0481(14) 0.0579(14) 0.0120(12) 0.0178(11) 0.0169(12)
O4 0.0557(14) 0.0557(15) 0.0392(12) -0.0039(11) 0.0163(11) 0.0072(11)

loop_
_atom_type_symbol
_atom_type_description
_atom_type_scat_dispersion_real
_atom_type_scat_dispersion_imag
_atom_type_scat_source
C C 0.0033 0.0016 'International Tables Vol C Tables 4.2.6.8 and 6.1.1.4'
H H 0.0000 0.0000 'International Tables Vol C Tables 4.2.6.8 and 6.1.1.4'
Fe Fe 0.3463 0.8444 'International Tables Vol C Tables 4.2.6.8 and 6.1.1.4'
O O 0.0106 0.0060 'International Tables Vol C Tables 4.2.6.8 and 6.1.1.4'

loop_
_geom_angle_atom_site_label_1
_geom_angle_atom_site_label_2
_geom_angle_atom_site_label_3
_geom_angle
C2 C1 C11 126.5(3)
C2 C1 C5 108.4(3)
C11 C1 C5 125.1(3)
C2 C1 Fe1 69.67(16)
C11 C1 Fe1 126.3(2)
C5 C1 Fe1 69.77(17)
C1 C2 C3 107.4(3)
C1 C2 Fe1 69.59(16)
C3 C2 Fe1 70.18(18)
C1 C2 H2 126.3
C3 C2 H2 126.3
Fe1 C2 H2 126.3
C4 C3 C2 108.1(3)
C4 C3 Fe1 69.65(18)
C2 C3 Fe1 69.06(17)
C4 C3 H3 126.0
C2 C3 H3 126.0
Fe1 C3 H3 126.0
C3 C4 C5 109.7(3)
C3 C4 Fe1 70.36(19)
C5 C4 Fe1 69.96(19)
C3 C4 H4 125.1
C5 C4 H4 125.1
Fe1 C4 H4 125.1
C4 C5 C1 106.4(3)
C4 C5 Fe1 69.63(19)
C1 C5 Fe1 68.95(17)
C4 C5 H5 126.8
C1 C5 H5 126.8
Fe1 C5 H5 126.8
C7 C6 C10 109.5(3)
C7 C6 Fe1 70.86(19)
C10 C6 Fe1 70.32(19)
C7 C6 H6 125.3
C10 C6 H6 125.3
Fe1 C6 H6 125.3
C6 C7 C8 107.5(3)
C6 C7 Fe1 69.50(18)
C8 C7 Fe1 68.97(17)
C6 C7 H7 126.2
C8 C7 H7 126.2
Fe1 C7 H7 126.2
C7 C8 C9 107.6(3)
C7 C8 Fe1 70.47(17)
C9 C8 Fe1 69.73(18)
C7 C8 H8 126.2
C9 C8 H8 126.2
Fe1 C8 H8 126.2
C10 C9 C8 108.2(3)
C10 C9 Fe1 70.47(18)
C8 C9 Fe1 69.39(18)
C10 C9 H9 125.9
C8 C9 H9 125.9
Fe1 C9 H9 125.9
C9 C10 C6 107.2(3)
C9 C10 Fe1 69.49(19)
C6 C10 Fe1 69.19(19)
C9 C10 H10 126.4
C6 C10 H10 126.4
Fe1 C10 H10 126.4
C12 C11 C1 179.5(3)
C11 C12 C13 175.3(3)
C18 C13 C14 118.4(3)
C18 C13 C12 124.8(3)
C14 C13 C12 116.8(3)
C15 C14 C13 120.7(3)
C15 C14 H14 119.7
C13 C14 H14 119.7
C14 C15 C16 119.8(3)
C14 C15 C21 121.5(3)
C16 C15 C21 118.8(3)
C17 C16 C15 119.9(3)
C17 C16 H16 120.1
C15 C16 H16 120.1
C16 C17 C18 120.8(3)
C16 C17 H17 119.6
C18 C17 H17 119.6
C17 C18 C13 120.5(3)
C17 C18 C19 119.7(3)
C13 C18 C19 119.8(3)
O2 C19 O1 121.0(3)
O2 C19 C18 125.9(3)
O1 C19 C18 113.1(3)
O1 C20 H20A 109.5
O1 C20 H20B 109.5
H20A C20 H20B 109.5
O1 C20 H20C 109.5
H20A C20 H20C 109.5
H20B C20 H20C 109.5
O4 C21 O3 123.6(3)
O4 C21 C15 124.5(3)
O3 C21 C15 111.9(3)
O3 C22 H22A 109.5
O3 C22 H22B 109.5
H22A C22 H22B 109.5
O3 C22 H22C 109.5
H22A C22 H22C 109.5
H22B C22 H22C 109.5
C8 Fe1 C6 67.51(14)
C8 Fe1 C9 40.89(14)
C6 Fe1 C9 67.56(14)
C8 Fe1 C1 160.11(13)
C6 Fe1 C1 107.66(13)
C9 Fe1 C1 157.12(14)
C8 Fe1 C2 158.22(13)
C6 Fe1 C2 123.20(14)
C9 Fe1 C2 121.61(14)
C1 Fe1 C2 40.74(12)
C8 Fe1 C4 108.96(15)
C6 Fe1 C4 158.67(14)
C9 Fe1 C4 124.57(14)
C1 Fe1 C4 68.07(13)
C2 Fe1 C4 68.15(14)
C8 Fe1 C10 68.04(15)
C6 Fe1 C10 40.49(13)
C9 Fe1 C10 40.04(14)
C1 Fe1 C10 121.74(14)
C2 Fe1 C10 106.78(15)
C4 Fe1 C10 159.76(13)
C8 Fe1 C7 40.56(13)
C6 Fe1 C7 39.64(13)
C9 Fe1 C7 68.11(14)
C1 Fe1 C7 123.48(13)
C2 Fe1 C7 159.05(13)
C4 Fe1 C7 123.94(15)
C10 Fe1 C7 67.74(14)
C8 Fe1 C5 123.62(15)
C6 Fe1 C5 122.54(14)
C9 Fe1 C5 160.36(14)
C1 Fe1 C5 41.27(13)
C2 Fe1 C5 69.15(14)
C4 Fe1 C5 40.42(13)
C10 Fe1 C5 158.11(14)
C7 Fe1 C5 107.95(14)
C8 Fe1 C3 123.11(13)
C6 Fe1 C3 159.81(15)
C9 Fe1 C3 108.14(14)
C1 Fe1 C3 68.16(12)
C2 Fe1 C3 40.76(12)
C4 Fe1 C3 39.99(14)
C10 Fe1 C3 123.53(15)
C7 Fe1 C3 159.11(14)
C5 Fe1 C3 68.26(14)
C19 O1 C20 117.2(3)
C21 O3 C22 115.5(2)

loop_
_geom_bond_atom_site_label_1
_geom_bond_atom_site_label_2
_geom_bond_distance
C1 C2 1.409(4)
C1 C11 1.428(4)
C1 C5 1.430(5)
C1 Fe1 2.024(3)
C2 C3 1.416(4)
C2 Fe1 2.025(3)
C2 H2 0.9800
C3 C4 1.392(5)
C3 Fe1 2.040(3)
C3 H3 0.9800
C4 C5 1.404(5)
C4 Fe1 2.030(3)
C4 H4 0.9800
C5 Fe1 2.035(3)
C5 H5 0.9800
C6 C7 1.373(5)
C6 C10 1.400(5)
C6 Fe1 2.016(3)
C6 H6 0.9800
C7 C8 1.403(4)
C7 Fe1 2.033(3)
C7 H7 0.9800
C8 C9 1.408(5)
C8 Fe1 2.013(3)
C8 H8 0.9800
C9 C10 1.386(5)
C9 Fe1 2.018(3)
C9 H9 0.9800
C10 Fe1 2.030(3)
C10 H10 0.9800
C11 C12 1.190(4)
C12 C13 1.438(4)
C13 C18 1.388(4)
C13 C14 1.400(4)
C14 C15 1.381(4)
C14 H14 0.9300
C15 C16 1.386(4)
C15 C21 1.492(4)
C16 C17 1.371(4)
C16 H16 0.9300
C17 C18 1.378(4)
C17 H17 0.9300
C18 C19 1.500(4)
C19 O2 1.179(4)
C19 O1 1.302(4)
C20 O1 1.431(4)
C20 H20A 0.9600
C20 H20B 0.9600
C20 H20C 0.9600
C21 O4 1.200(3)
C21 O3 1.337(4)
C22 O3 1.453(4)
C22 H22A 0.9600
C22 H22B 0.9600
C22 H22C 0.9600

loop_
_geom_torsion_atom_site_label_1
_geom_torsion_atom_site_label_2
_geom_torsion_atom_site_label_3
_geom_torsion_atom_site_label_4
_geom_torsion
C11 C1 C2 C3 179.0(3)
C5 C1 C2 C3 -1.1(3)
Fe1 C1 C2 C3 -60.3(2)
C11 C1 C2 Fe1 -120.8(3)
C5 C1 C2 Fe1 59.2(2)
C1 C2 C3 C4 1.0(3)
Fe1 C2 C3 C4 -58.9(2)
C1 C2 C3 Fe1 59.9(2)
C2 C3 C4 C5 -0.5(4)
Fe1 C3 C4 C5 -59.1(2)
C2 C3 C4 Fe1 58.5(2)
C3 C4 C5 C1 -0.1(4)
Fe1 C4 C5 C1 -59.5(2)
C3 C4 C5 Fe1 59.3(2)
C2 C1 C5 C4 0.8(3)
C11 C1 C5 C4 -179.3(3)
Fe1 C1 C5 C4 59.9(2)
C2 C1 C5 Fe1 -59.1(2)
C11 C1 C5 Fe1 120.8(3)
C10 C6 C7 C8 1.3(4)
Fe1 C6 C7 C8 -58.7(2)
C10 C6 C7 Fe1 59.9(2)
C6 C7 C8 C9 -1.1(4)
Fe1 C7 C8 C9 -60.1(2)
C6 C7 C8 Fe1 59.0(2)
C7 C8 C9 C10 0.5(4)
Fe1 C8 C9 C10 -60.1(2)
C7 C8 C9 Fe1 60.6(2)
C8 C9 C10 C6 0.2(4)
Fe1 C9 C10 C6 -59.1(2)
C8 C9 C10 Fe1 59.4(2)
C7 C6 C10 C9 -0.9(4)
Fe1 C6 C10 C9 59.3(2)
C7 C6 C10 Fe1 -60.3(2)
C2 C1 C11 C12 130(38)
C5 C1 C11 C12 -50(38)
Fe1 C1 C11 C12 39(38)
C1 C11 C12 C13 115(37)
C11 C12 C13 C18 -164(3)
C11 C12 C13 C14 17(4)
C18 C13 C14 C15 1.6(4)
C12 C13 C14 C15 -179.9(3)
C13 C14 C15 C16 -1.1(4)
C13 C14 C15 C21 179.0(3)
C14 C15 C16 C17 0.6(4)
C21 C15 C16 C17 -179.6(3)
C15 C16 C17 C18 -0.4(5)
C16 C17 C18 C13 0.9(5)
C16 C17 C18 C19 178.8(3)
C14 C13 C18 C17 -1.4(4)
C12 C13 C18 C17 -179.8(3)
C14 C13 C18 C19 -179.3(3)
C12 C13 C18 C19 2.3(4)
C17 C18 C19 O2 179.4(3)
C13 C18 C19 O2 -2.8(5)
C17 C18 C19 O1 -1.0(4)
C13 C18 C19 O1 176.9(3)
C14 C15 C21 O4 -175.6(3)
C16 C15 C21 O4 4.5(4)
C14 C15 C21 O3 2.8(4)
C16 C15 C21 O3 -177.1(3)
C7 C8 Fe1 C6 -37.1(2)
C9 C8 Fe1 C6 81.2(2)
C7 C8 Fe1 C9 -118.3(3)
C7 C8 Fe1 C1 42.6(5)
C9 C8 Fe1 C1 160.9(3)
C7 C8 Fe1 C2 -161.2(3)
C9 C8 Fe1 C2 -42.9(5)
C7 C8 Fe1 C4 120.4(2)
C9 C8 Fe1 C4 -121.3(2)
C7 C8 Fe1 C10 -81.0(2)
C9 C8 Fe1 C10 37.3(2)
C9 C8 Fe1 C7 118.3(3)
C7 C8 Fe1 C5 78.0(3)
C9 C8 Fe1 C5 -163.7(2)
C7 C8 Fe1 C3 162.4(2)
C9 C8 Fe1 C3 -79.3(2)
C7 C6 Fe1 C8 37.9(2)
C10 C6 Fe1 C8 -82.1(2)
C7 C6 Fe1 C9 82.3(2)
C10 C6 Fe1 C9 -37.6(2)
C7 C6 Fe1 C1 -121.5(2)
C10 C6 Fe1 C1 118.5(2)
C7 C6 Fe1 C2 -163.6(2)
C10 C6 Fe1 C2 76.4(2)
C7 C6 Fe1 C4 -46.7(5)
C10 C6 Fe1 C4 -166.7(3)
C7 C6 Fe1 C10 119.9(3)
C10 C6 Fe1 C7 -119.9(3)
C7 C6 Fe1 C5 -78.6(2)
C10 C6 Fe1 C5 161.4(2)
C7 C6 Fe1 C3 163.9(3)
C10 C6 Fe1 C3 43.9(5)
C10 C9 Fe1 C8 119.1(3)
C10 C9 Fe1 C6 38.0(2)
C8 C9 Fe1 C6 -81.1(2)
C10 C9 Fe1 C1 -44.2(4)
C8 C9 Fe1 C1 -163.3(3)
C10 C9 Fe1 C2 -78.1(2)
C8 C9 Fe1 C2 162.74(19)
C10 C9 Fe1 C4 -162.0(2)
C8 C9 Fe1 C4 78.9(2)
C8 C9 Fe1 C10 -119.1(3)
C10 C9 Fe1 C7 81.0(2)
C8 C9 Fe1 C7 -38.1(2)
C10 C9 Fe1 C5 163.1(4)
C8 C9 Fe1 C5 44.0(5)
C10 C9 Fe1 C3 -120.9(2)
C8 C9 Fe1 C3 120.0(2)
C2 C1 Fe1 C8 166.7(4)
C11 C1 Fe1 C8 -72.3(5)
C5 C1 Fe1 C8 47.0(5)
C2 C1 Fe1 C6 -120.7(2)
C11 C1 Fe1 C6 0.3(3)
C5 C1 Fe1 C6 119.5(2)
C2 C1 Fe1 C9 -46.7(4)
C11 C1 Fe1 C9 74.2(4)
C5 C1 Fe1 C9 -166.5(3)
C11 C1 Fe1 C2 121.0(4)
C5 C1 Fe1 C2 -119.7(3)
C2 C1 Fe1 C4 81.5(2)
C11 C1 Fe1 C4 -157.5(3)
C5 C1 Fe1 C4 -38.2(2)
C2 C1 Fe1 C10 -78.6(2)
C11 C1 Fe1 C10 42.4(3)
C5 C1 Fe1 C10 161.68(19)
C2 C1 Fe1 C7 -161.4(2)
C11 C1 Fe1 C7 -40.4(3)
C5 C1 Fe1 C7 78.9(2)
C2 C1 Fe1 C5 119.7(3)
C11 C1 Fe1 C5 -119.3(3)
C2 C1 Fe1 C3 38.3(2)
C11 C1 Fe1 C3 159.3(3)
C5 C1 Fe1 C3 -81.5(2)
C1 C2 Fe1 C8 -167.9(4)
C3 C2 Fe1 C8 -49.6(5)
C1 C2 Fe1 C6 78.2(2)
C3 C2 Fe1 C6 -163.5(2)
C1 C2 Fe1 C9 160.58(19)
C3 C2 Fe1 C9 -81.1(2)
C3 C2 Fe1 C1 118.3(3)
C1 C2 Fe1 C4 -81.3(2)
C3 C2 Fe1 C4 37.0(2)
C1 C2 Fe1 C10 119.5(2)
C3 C2 Fe1 C10 -122.3(2)
C1 C2 Fe1 C7 48.1(5)
C3 C2 Fe1 C7 166.3(4)
C1 C2 Fe1 C5 -37.80(19)
C3 C2 Fe1 C5 80.5(2)
C1 C2 Fe1 C3 -118.3(3)
C3 C4 Fe1 C8 119.3(2)
C5 C4 Fe1 C8 -120.0(2)
C3 C4 Fe1 C6 -164.1(3)
C5 C4 Fe1 C6 -43.4(5)
C3 C4 Fe1 C9 76.5(2)
C5 C4 Fe1 C9 -162.7(2)
C3 C4 Fe1 C1 -81.7(2)
C5 C4 Fe1 C1 39.0(2)
C3 C4 Fe1 C2 -37.65(19)
C5 C4 Fe1 C2 83.1(2)
C3 C4 Fe1 C10 41.5(5)
C5 C4 Fe1 C10 162.2(4)
C3 C4 Fe1 C7 161.81(19)
C5 C4 Fe1 C7 -77.5(2)
C3 C4 Fe1 C5 -120.7(3)
C5 C4 Fe1 C3 120.7(3)
C9 C10 Fe1 C8 -38.1(2)
C6 C10 Fe1 C8 80.6(2)
C9 C10 Fe1 C6 -118.7(3)
C6 C10 Fe1 C9 118.7(3)
C9 C10 Fe1 C1 161.40(19)
C6 C10 Fe1 C1 -79.9(2)
C9 C10 Fe1 C2 119.5(2)
C6 C10 Fe1 C2 -121.8(2)
C9 C10 Fe1 C4 47.3(5)
C6 C10 Fe1 C4 166.0(4)
C9 C10 Fe1 C7 -82.0(2)
C6 C10 Fe1 C7 36.7(2)
C9 C10 Fe1 C5 -164.8(3)
C6 C10 Fe1 C5 -46.1(5)
C9 C10 Fe1 C3 78.0(2)
C6 C10 Fe1 C3 -163.3(2)
C6 C7 Fe1 C8 -119.2(3)
C8 C7 Fe1 C6 119.2(3)
C6 C7 Fe1 C9 -80.8(2)
C8 C7 Fe1 C9 38.4(2)
C6 C7 Fe1 C1 76.8(2)
C8 C7 Fe1 C1 -164.0(2)
C6 C7 Fe1 C2 41.2(5)
C8 C7 Fe1 C2 160.4(4)
C6 C7 Fe1 C4 161.4(2)
C8 C7 Fe1 C4 -79.4(3)
C6 C7 Fe1 C10 -37.4(2)
C8 C7 Fe1 C10 81.8(2)
C6 C7 Fe1 C5 119.7(2)
C8 C7 Fe1 C5 -121.1(2)
C6 C7 Fe1 C3 -164.4(4)
C8 C7 Fe1 C3 -45.2(5)
C4 C5 Fe1 C8 79.7(2)
C1 C5 Fe1 C8 -162.62(18)
C4 C5 Fe1 C6 162.8(2)
C1 C5 Fe1 C6 -79.5(2)
C4 C5 Fe1 C9 46.6(5)
C1 C5 Fe1 C9 164.3(4)
C4 C5 Fe1 C1 -117.7(3)
C4 C5 Fe1 C2 -80.4(2)
C1 C5 Fe1 C2 37.32(18)
C1 C5 Fe1 C4 117.7(3)
C4 C5 Fe1 C10 -163.5(3)
C1 C5 Fe1 C10 -45.8(5)
C4 C5 Fe1 C7 121.6(2)
C1 C5 Fe1 C7 -120.7(2)
C4 C5 Fe1 C3 -36.5(2)
C1 C5 Fe1 C3 81.2(2)
C4 C3 Fe1 C8 -80.0(3)
C2 C3 Fe1 C8 160.3(2)
C4 C3 Fe1 C6 163.3(4)
C2 C3 Fe1 C6 43.5(5)
C4 C3 Fe1 C9 -122.6(2)
C2 C3 Fe1 C9 117.7(2)
C4 C3 Fe1 C1 81.5(2)
C2 C3 Fe1 C1 -38.25(19)
C4 C3 Fe1 C2 119.7(3)
C2 C3 Fe1 C4 -119.7(3)
C4 C3 Fe1 C10 -164.0(2)
C2 C3 Fe1 C10 76.2(2)
C4 C3 Fe1 C7 -46.6(5)
C2 C3 Fe1 C7 -166.3(3)
C4 C3 Fe1 C5 36.9(2)
C2 C3 Fe1 C5 -82.9(2)
O2 C19 O1 C20 3.1(5)
C18 C19 O1 C20 -176.5(3)
O4 C21 O3 C22 -3.1(4)
C15 C21 O3 C22 178.5(2)
